data_7055923
loop_
_publ_author_name
'Li, Ning'
'Zhang, Zhong'
'Liu, Yiwei'
'Lu, Ying'
'He, Danfeng'
'Xu, Li'
'Zhong, Xiahua'
'Liu, Shuxia'

_publ_section_title
;
 Magnetic and luminescence properties of an inorganic 3D nickel--vanadium
 bimetallic framework
;
_journal_issue 3
_journal_name_full 'New J. Chem.'
_journal_page_first 1245
_journal_paper_doi 10.1039/C6NJ03413F
_journal_volume 41
_journal_year 2017
_chemical_formula_sum 'H4 Ni O8 V2'
_chemical_formula_weight 292.62
_space_group_crystal_system orthorhombic
_space_group_IT_number 62
_space_group_name_Hall '-P 2ac 2n'
_space_group_name_H-M_alt 'P n m a'
_symmetry_space_group_name_Hall '-P 2ac 2n'
_symmetry_space_group_name_H-M 'P n m a'
_atom_sites_solution_hydrogens difmap
_audit_creation_method SHELXL-2014/7
_audit_update_record
;
2016-12-15 deposited with the CCDC.
2016-12-22 downloaded from the CCDC.
;
_cell_angle_alpha 90
_cell_angle_beta 90
_cell_angle_gamma 90
_cell_formula_units_Z 4
_cell_length_a 5.536(5)
_cell_length_b 10.628(5)
_cell_length_c 11.770(5)
_cell_measurement_reflns_used 4728
_cell_measurement_temperature 293(2)
_cell_measurement_theta_max 28.45
_cell_measurement_theta_min 3.46
_cell_volume 692.5(8)
_computing_cell_refinement 'SAINT (Bruker, 1999)'
_computing_data_collection 'SMART (Bruker, 1997)'
_computing_data_reduction SAINT
_computing_structure_refinement 'SHELXL-2014/7 (Sheldrick, 2014)'
_computing_structure_solution 'SHELXS-2014 (Sheldrick, 2014)'
_diffrn_ambient_temperature 293(2)
_diffrn_measured_fraction_theta_full 0.997
_diffrn_measured_fraction_theta_max 0.995
_diffrn_measurement_device_type 'Bruker APEX CCD area-detector'
_diffrn_measurement_method '\w scans'
_diffrn_radiation_type MoK\a
_diffrn_radiation_wavelength 0.71069
_diffrn_reflns_av_R_equivalents 0.0289
_diffrn_reflns_av_unetI/netI 0.0198
_diffrn_reflns_Laue_measured_fraction_full 0.997
_diffrn_reflns_Laue_measured_fraction_max 0.995
_diffrn_reflns_limit_h_max 5
_diffrn_reflns_limit_h_min -7
_diffrn_reflns_limit_k_max 14
_diffrn_reflns_limit_k_min -11
_diffrn_reflns_limit_l_max 15
_diffrn_reflns_limit_l_min -15
_diffrn_reflns_number 4728
_diffrn_reflns_point_group_measured_fraction_full 0.997
_diffrn_reflns_point_group_measured_fraction_max 0.995
_diffrn_reflns_theta_full 25.240
_diffrn_reflns_theta_max 28.448
_diffrn_reflns_theta_min 3.462
_diffrn_source 'fine-focus sealed tube'
_exptl_absorpt_coefficient_mu 5.333
_exptl_absorpt_correction_T_max 0.474
_exptl_absorpt_correction_T_min 0.339
_exptl_absorpt_correction_type multi-scan
_exptl_absorpt_process_details 'SADABS (Sheldrick, 1996)'
_exptl_crystal_colour green
_exptl_crystal_density_diffrn 2.807
_exptl_crystal_description block
_exptl_crystal_F_000 568
_exptl_crystal_size_max 0.21
_exptl_crystal_size_mid 0.18
_exptl_crystal_size_min 0.14
_refine_diff_density_max 0.652
_refine_diff_density_min -0.688
_refine_diff_density_rms 0.103
_refine_ls_extinction_coef 0.0027(5)
_refine_ls_extinction_expression Fc^*^=kFc[1+0.001xFc^2^\l^3^/sin(2\q)]^-1/4^
_refine_ls_extinction_method 'SHELXL-2014/7 (Sheldrick 2014'
_refine_ls_goodness_of_fit_ref 1.008
_refine_ls_hydrogen_treatment refxyz
_refine_ls_matrix_type full
_refine_ls_number_parameters 62
_refine_ls_number_reflns 921
_refine_ls_number_restraints 8
_refine_ls_restrained_S_all 1.004
_refine_ls_R_factor_all 0.0212
_refine_ls_R_factor_gt 0.0205
_refine_ls_shift/su_max 0.000
_refine_ls_shift/su_mean 0.000
_refine_ls_structure_factor_coef Fsqd
_refine_ls_weighting_details 'w=1/[\s^2^(Fo^2^)+(0.0155P)^2^+2.0516P] where P=(Fo^2^+2Fc^2^)/3'
_refine_ls_weighting_scheme calc
_refine_ls_wR_factor_gt 0.0471
_refine_ls_wR_factor_ref 0.0475
_reflns_Friedel_coverage 0.000
_reflns_number_gt 897
_reflns_number_total 921
_reflns_threshold_expression 'I > 2\s(I)'
_cod_data_source_file c6nj03413f2.cif
_cod_data_source_block y
_cod_depositor_comments
;
The following automatic conversions were performed:

'_exptl_absorpt_correction_type' value 'Multi-scan' changed to
'multi-scan' according to
/usr/data/users/saulius/crontab/automatic-downloads/rss-feeds/RSC/lib/dictionaries/cif_core.dic
dictionary named 'cif_core.dic' version 2.4.2 from 2011-04-26.

Automatic conversion script
Id: cif_fix_values 4268 2015-11-12 08:31:59Z antanas 

 Adding full bibliography for 7055923.cif.
;
_cod_database_code 7055923
_shelx_shelxl_version_number 2014/7
_shelx_space_group_comment
;
The symmetry employed for this shelxl refinement is uniquely defined
by the following loop, which should always be used as a source of
symmetry information in preference to the above space-group names.
They are only intended as comments.
;
_shelx_estimated_absorpt_t_min 0.339
_shelx_estimated_absorpt_t_max 0.474

loop_
_space_group_symop_operation_xyz
'x, y, z'
'-x+1/2, -y, z+1/2'
'x+1/2, -y+1/2, -z+1/2'
'-x, y+1/2, -z'
'-x, -y, -z'
'x-1/2, y, -z-1/2'
'-x-1/2, y-1/2, z-1/2'
'x, -y-1/2, z'

loop_
_atom_site_label
_atom_site_type_symbol
_atom_site_fract_x
_atom_site_fract_y
_atom_site_fract_z
_atom_site_U_iso_or_equiv
_atom_site_adp_type
_atom_site_occupancy
_atom_site_site_symmetry_order
_atom_site_calc_flag
_atom_site_refinement_flags_posn
_atom_site_refinement_flags_adp
_atom_site_refinement_flags_occupancy
Ni1 Ni 0.98056(6) 0.2500 0.04053(3) 0.00630(11) Uani 1 2 d DS T P
V1 V 0.80453(6) -0.03166(3) 0.17364(3) 0.00560(10) Uani 1 1 d . . .
O1 O 0.8343(3) 0.11975(15) 0.14554(13) 0.0142(3) Uani 1 1 d . . .
O1W O 0.6603(4) 0.2500 -0.04906(18) 0.0139(4) Uani 1 2 d DS T P
H1W H 0.633(5) 0.1851(8) -0.0897(14) 0.021 Uiso 1 1 d D U .
O2 O 0.8839(3) -0.11473(16) 0.06355(13) 0.0162(3) Uani 1 1 d . . .
O2W O 1.2946(4) 0.2500 0.1295(2) 0.0224(5) Uani 1 2 d DS T P
H2W H 1.372(4) 0.1855(9) 0.108(3) 0.034 Uiso 1 1 d D U .
O3 O 0.9966(3) -0.07170(15) 0.29189(13) 0.0131(3) Uani 1 1 d . . .

loop_
_atom_site_aniso_label
_atom_site_aniso_U_11
_atom_site_aniso_U_22
_atom_site_aniso_U_33
_atom_site_aniso_U_23
_atom_site_aniso_U_13
_atom_site_aniso_U_12
Ni1 0.00793(18) 0.00591(18) 0.00507(17) 0.000 0.00129(12) 0.000
V1 0.00588(16) 0.00545(17) 0.00547(16) -0.00031(11) 0.00097(11) -0.00033(11)
O1 0.0191(7) 0.0091(7) 0.0145(7) 0.0028(6) 0.0035(6) -0.0008(6)
O1W 0.0137(10) 0.0146(10) 0.0133(10) 0.000 -0.0056(8) 0.000
O2 0.0173(8) 0.0163(8) 0.0151(7) -0.0063(6) 0.0045(6) 0.0011(6)
O2W 0.0116(11) 0.0395(16) 0.0161(11) 0.000 -0.0013(9) 0.000
O3 0.0085(7) 0.0180(8) 0.0128(7) 0.0050(6) -0.0023(5) -0.0032(6)

loop_
_atom_type_symbol
_atom_type_description
_atom_type_scat_dispersion_real
_atom_type_scat_dispersion_imag
_atom_type_scat_source
H H 0.0000 0.0000 'International Tables Vol C Tables 4.2.6.8 and 6.1.1.4'
Ni Ni 0.3393 1.1124 'International Tables Vol C Tables 4.2.6.8 and 6.1.1.4'
O O 0.0106 0.0060 'International Tables Vol C Tables 4.2.6.8 and 6.1.1.4'
V V 0.3005 0.5294 'International Tables Vol C Tables 4.2.6.8 and 6.1.1.4'

loop_
_geom_angle_atom_site_label_1
_geom_angle_atom_site_label_2
_geom_angle_atom_site_label_3
_geom_angle
_geom_angle_site_symmetry_1
_geom_angle_site_symmetry_3
O1 Ni1 O1 86.27(10) . 8_565
O1 Ni1 O2W 91.59(8) . .
O1 Ni1 O2W 91.59(8) 8_565 .
O1 Ni1 O2 91.83(7) . 5_755
O1 Ni1 O2 177.74(7) 8_565 5_755
O2W Ni1 O2 89.68(8) . 5_755
O1 Ni1 O2 177.74(7) . 4_755
O1 Ni1 O2 91.83(7) 8_565 4_755
O2W Ni1 O2 89.68(8) . 4_755
O2 Ni1 O2 90.04(10) 5_755 4_755
O1 Ni1 O1W 88.19(8) . .
O1 Ni1 O1W 88.19(8) 8_565 .
O2W Ni1 O1W 179.69(10) . .
O2 Ni1 O1W 90.53(7) 5_755 .
O2 Ni1 O1W 90.53(7) 4_755 .
O2 V1 O1 110.01(8) . .
O2 V1 O3 109.10(9) . .
O1 V1 O3 109.02(8) . .
O2 V1 O3 107.82(8) . 6_556
O1 V1 O3 111.69(8) . 6_556
O3 V1 O3 109.17(6) . 6_556
V1 O1 Ni1 145.96(9) . .
Ni1 O1W H1W 115.9(17) . .
V1 O2 Ni1 164.32(10) . 5_755
Ni1 O2W H2W 106(2) . .
V1 O3 V1 132.51(9) . 6_656

loop_
_geom_bond_atom_site_label_1
_geom_bond_atom_site_label_2
_geom_bond_distance
_geom_bond_site_symmetry_2
Ni1 O1 2.0246(17) .
Ni1 O1 2.0247(17) 8_565
Ni1 O2W 2.029(3) .
Ni1 O2 2.0325(17) 5_755
Ni1 O2 2.0325(17) 4_755
Ni1 O1W 2.063(3) .
V1 O2 1.6284(16) .
V1 O1 1.6511(18) .
V1 O3 1.8026(17) .
V1 O3 1.803(2) 6_556
O1W H1W 0.852(7) .
O2 Ni1 2.0324(17) 5_755
O2W H2W 0.848(7) .
O3 V1 1.803(2) 6_656

loop_
_geom_torsion_atom_site_label_1
_geom_torsion_atom_site_label_2
_geom_torsion_atom_site_label_3
_geom_torsion_atom_site_label_4
_geom_torsion
_geom_torsion_site_symmetry_1
_geom_torsion_site_symmetry_4
O2 V1 O1 Ni1 -15.73(19) . .
O3 V1 O1 Ni1 103.87(18) . .
O3 V1 O1 Ni1 -135.41(16) 6_556 .
O1 V1 O2 Ni1 142.8(4) . 5_755
O3 V1 O2 Ni1 23.3(4) . 5_755
O3 V1 O2 Ni1 -95.2(4) 6_556 5_755
O2 V1 O3 V1 75.95(15) . 6_656
O1 V1 O3 V1 -44.20(15) . 6_656
O3 V1 O3 V1 -166.45(8) 6_556 6_656
